data_7719589
loop_
_publ_author_name
'Harder, Rachel A.'
'McGurrell, Thomas D.'
'MacBride, J. A. Hugh'
'B&#xf6;hling, Lena'
'Brockhinke, Andreas'
'Yufit, Dmitry S.'
'Fox, Mark A.'

_publ_section_title
;
 Photophysical studies on <i>meta</i>- and <i>para</i>-carboranes
 containing 1-naphthyl groups.
;
_journal_issue 43
_journal_name_full 'Dalton transactions (Cambridge, England : 2003)'
_journal_page_first 16037
_journal_page_last 16048
_journal_paper_doi 10.1039/d5dt02179k
_journal_volume 54
_journal_year 2025
_chemical_formula_moiety 'C12 H18 B10'
_chemical_formula_sum 'C12 H18 B10'
_chemical_formula_weight 270.36
_space_group_crystal_system monoclinic
_space_group_IT_number 14
_space_group_name_Hall '-P 2yn'
_space_group_name_H-M_alt 'P 1 21/n 1'
_atom_sites_solution_hydrogens difmap
_atom_sites_solution_primary direct
_atom_sites_solution_secondary difmap
_audit_creation_date 2025-09-03
_audit_creation_method
;
Olex2 1.5-beta
(compiled 2025.07.13 svn.rb7424aed for OlexSys, GUI svn.r7314)
;
_audit_update_record
;
2025-09-04 deposited with the CCDC.	2025-10-08 downloaded from the CCDC.
;
_cell_angle_alpha 90
_cell_angle_beta 93.92(2)
_cell_angle_gamma 90
_cell_formula_units_Z 8
_cell_length_a 13.2718(3)
_cell_length_b 16.6794(4)
_cell_length_c 13.6379(3)
_cell_measurement_reflns_used 9184
_cell_measurement_temperature 120.15
_cell_measurement_theta_max 31.397
_cell_measurement_theta_min 2.442
_cell_volume 3011.90(14)
_computing_cell_refinement 'SAINT v6.45A (Bruker, 2003)'
_computing_data_collection 'Smart (Bruker, 2003)'
_computing_data_reduction 'SAINT v6.45A (Bruker, 2003)'
_computing_molecular_graphics 'Olex2 1.5-beta (Dolomanov et al., 2009)'
_computing_publication_material 'Olex2 1.5-beta (Dolomanov et al., 2009)'
_computing_structure_refinement 'SHELXL 2019/3 (Sheldrick, 2015)'
_computing_structure_solution 'XS  (Sheldrick, 2008)'
_diffrn_ambient_temperature 120.15
_diffrn_detector 'CCD area detector'
_diffrn_detector_area_resol_mean 5.6
_diffrn_detector_type 'Bruker SMART CCD 6000 area detector'
_diffrn_measured_fraction_theta_full 0.999
_diffrn_measured_fraction_theta_max 1.000
_diffrn_measurement_device 'three-circle diffractometer'
_diffrn_measurement_device_type 'Bruker SMART CCD 6000 area detector'
_diffrn_measurement_method '\w scans'
_diffrn_radiation_monochromator graphite
_diffrn_radiation_probe x-ray
_diffrn_radiation_type MoK\a
_diffrn_radiation_wavelength 0.71073
_diffrn_reflns_av_R_equivalents 0.0550
_diffrn_reflns_av_unetI/netI 0.0449
_diffrn_reflns_Laue_measured_fraction_full 0.999
_diffrn_reflns_Laue_measured_fraction_max 1.000
_diffrn_reflns_limit_h_max 18
_diffrn_reflns_limit_h_min -18
_diffrn_reflns_limit_k_max 23
_diffrn_reflns_limit_k_min -23
_diffrn_reflns_limit_l_max 19
_diffrn_reflns_limit_l_min -19
_diffrn_reflns_number 38674
_diffrn_reflns_point_group_measured_fraction_full 0.999
_diffrn_reflns_point_group_measured_fraction_max 1.000
_diffrn_reflns_theta_full 25.242
_diffrn_reflns_theta_max 29.996
_diffrn_reflns_theta_min 1.932
_diffrn_source 'sealed X-ray tube'
_diffrn_source_target Mo
_exptl_absorpt_coefficient_mu 0.057
_exptl_absorpt_correction_type none
_exptl_crystal_colour 'clear colourless'
_exptl_crystal_colour_lustre clear
_exptl_crystal_colour_primary colourless
_exptl_crystal_density_diffrn 1.192
_exptl_crystal_description prism
_exptl_crystal_F_000 1120
_exptl_crystal_size_max 0.48
_exptl_crystal_size_mid 0.16
_exptl_crystal_size_min 0.16
_refine_diff_density_max 0.680
_refine_diff_density_min -0.219
_refine_diff_density_rms 0.052
_refine_ls_extinction_method none
_refine_ls_goodness_of_fit_ref 1.012
_refine_ls_hydrogen_treatment refall
_refine_ls_matrix_type full
_refine_ls_number_parameters 541
_refine_ls_number_reflns 8778
_refine_ls_number_restraints 1
_refine_ls_restrained_S_all 1.013
_refine_ls_R_factor_all 0.0703
_refine_ls_R_factor_gt 0.0479
_refine_ls_shift/su_max 0.000
_refine_ls_shift/su_mean 0.000
_refine_ls_structure_factor_coef Fsqd
_refine_ls_weighting_details 'w=1/[\s^2^(Fo^2^)+(0.0800P)^2^] where P=(Fo^2^+2Fc^2^)/3'
_refine_ls_weighting_scheme calc
_refine_ls_wR_factor_gt 0.1236
_refine_ls_wR_factor_ref 0.1330
_reflns_Friedel_coverage 0.000
_reflns_number_gt 6177
_reflns_number_total 8778
_reflns_threshold_expression 'I > 2\s(I)'
_cod_data_source_file d5dt02179k2.cif
_cod_data_source_block p1_10srv002n
_cod_depositor_comments 'Adding full bibliography for 7719588--7719591.cif.'
_cod_original_cell_volume 3011.89(14)
_cod_database_code 7719589
_shelx_shelxl_version_number 2019/3
_shelx_space_group_comment
;
The symmetry employed for this shelxl refinement is uniquely defined
by the following loop, which should always be used as a source of
symmetry information in preference to the above space-group names.
They are only intended as comments.
;
_shelx_estimated_absorpt_t_max 0.991
_shelx_estimated_absorpt_t_min 0.973
_olex2_refinement_description
;
1. Restrained distances
 C12A-H12A \\sim C12-H12
 with sigma of 0.005
;
_olex2_submission_special_instructions 'No special instructions were received'

loop_
_space_group_symop_operation_xyz
'x, y, z'
'-x+1/2, y+1/2, -z+1/2'
'-x, -y, -z'
'x-1/2, -y-1/2, z-1/2'

loop_
_atom_site_label
_atom_site_type_symbol
_atom_site_fract_x
_atom_site_fract_y
_atom_site_fract_z
_atom_site_U_iso_or_equiv
_atom_site_adp_type
_atom_site_occupancy
_atom_site_site_symmetry_order
_atom_site_calc_flag
_atom_site_refinement_flags_posn
_atom_site_refinement_flags_adp
_atom_site_refinement_flags_occupancy
_atom_site_disorder_assembly
_atom_site_disorder_group
C1 C 0.77129(8) 0.44375(7) 0.07058(8) 0.0191(2) Uani 1 1 d . . . . .
C12 C 0.71503(9) 0.33867(7) -0.11573(8) 0.0247(2) Uani 1 1 d D . . . .
C13 C 0.80225(8) 0.49445(6) 0.16140(8) 0.0198(2) Uani 1 1 d . . . . .
C14 C 0.90450(9) 0.50296(7) 0.18509(9) 0.0248(2) Uani 1 1 d . . . . .
C15 C 0.94391(9) 0.54597(8) 0.26840(9) 0.0286(3) Uani 1 1 d . . . . .
C16 C 0.88018(9) 0.58190(8) 0.32858(9) 0.0276(3) Uani 1 1 d . . . . .
C17 C 0.70952(10) 0.61507(7) 0.37219(9) 0.0262(3) Uani 1 1 d . . . . .
C18 C 0.60680(10) 0.61190(7) 0.35652(9) 0.0264(3) Uani 1 1 d . . . . .
C19 C 0.56540(9) 0.57083(7) 0.27344(9) 0.0247(2) Uani 1 1 d . . . . .
C20 C 0.62537(9) 0.53325(7) 0.20942(8) 0.0225(2) Uani 1 1 d . . . . .
C21 C 0.73267(8) 0.53335(7) 0.22366(8) 0.0202(2) Uani 1 1 d . . . . .
C22 C 0.77431(9) 0.57687(7) 0.30791(8) 0.0225(2) Uani 1 1 d . . . . .
B2 B 0.66319(9) 0.38596(8) 0.06632(9) 0.0200(2) Uani 1 1 d . . . . .
B3 B 0.78418(10) 0.34000(8) 0.07866(10) 0.0222(3) Uani 1 1 d . . . . .
B4 B 0.86777(10) 0.39669(8) 0.00933(10) 0.0244(3) Uani 1 1 d . . . . .
B5 B 0.79903(10) 0.47928(8) -0.04420(10) 0.0242(3) Uani 1 1 d . . . . .
B6 B 0.67214(10) 0.47283(8) -0.00988(9) 0.0216(2) Uani 1 1 d . . . . .
B7 B 0.68837(10) 0.30101(8) -0.00461(10) 0.0236(3) Uani 1 1 d . . . . .
B8 B 0.81448(11) 0.30731(8) -0.03889(11) 0.0266(3) Uani 1 1 d . . . . .
B9 B 0.82326(11) 0.39337(9) -0.11505(11) 0.0279(3) Uani 1 1 d . . . . .
B10 B 0.70319(11) 0.44036(8) -0.12708(10) 0.0253(3) Uani 1 1 d . . . . .
B11 B 0.61935(10) 0.38308(8) -0.05856(9) 0.0228(3) Uani 1 1 d . . . . .
H2 H 0.6140(10) 0.3835(8) 0.1303(10) 0.028(4) Uiso 1 1 d . . . . .
H3 H 0.8107(10) 0.3144(8) 0.1497(10) 0.029(4) Uiso 1 1 d . . . . .
H4 H 0.9463(10) 0.4033(8) 0.0305(10) 0.030(4) Uiso 1 1 d . . . . .
H5 H 0.8365(10) 0.5366(9) -0.0519(11) 0.037(4) Uiso 1 1 d . . . . .
H6 H 0.6281(11) 0.5267(9) 0.0032(11) 0.034(4) Uiso 1 1 d . . . . .
H7 H 0.6525(10) 0.2424(9) -0.0003(10) 0.033(4) Uiso 1 1 d . . . . .
H8 H 0.8574(11) 0.2536(10) -0.0538(11) 0.042(4) Uiso 1 1 d . . . . .
H9 H 0.8722(11) 0.3916(9) -0.1761(12) 0.044(5) Uiso 1 1 d . . . . .
H10 H 0.6773(10) 0.4645(9) -0.1980(10) 0.031(4) Uiso 1 1 d . . . . .
H11 H 0.5391(10) 0.3726(9) -0.0864(10) 0.033(4) Uiso 1 1 d . . . . .
H12 H 0.6834(9) 0.3030(7) -0.1814(8) 0.023(3) Uiso 1 1 d D . . . .
H14 H 0.9520(10) 0.4787(8) 0.1429(10) 0.026(3) Uiso 1 1 d . . . . .
H15 H 1.0186(12) 0.5481(10) 0.2840(12) 0.046(4) Uiso 1 1 d . . . . .
H16 H 0.9061(10) 0.6126(8) 0.3878(11) 0.032(4) Uiso 1 1 d . . . . .
H17 H 0.7420(10) 0.6427(8) 0.4296(10) 0.027(3) Uiso 1 1 d . . . . .
H18 H 0.5620(10) 0.6385(9) 0.4011(11) 0.035(4) Uiso 1 1 d . . . . .
H19 H 0.4937(11) 0.5693(9) 0.2608(11) 0.037(4) Uiso 1 1 d . . . . .
H20 H 0.5902(10) 0.5066(8) 0.1523(10) 0.027(3) Uiso 1 1 d . . . . .
C1A C 0.74900(8) 0.25565(6) 0.56335(8) 0.0181(2) Uani 1 1 d . . . . .
C12A C 0.81400(9) 0.35939(7) 0.38655(9) 0.0236(2) Uani 1 1 d D . . . .
C23 C 0.71406(8) 0.20736(6) 0.64999(8) 0.0190(2) Uani 1 1 d . . . . .
C24 C 0.61131(9) 0.20586(7) 0.66151(9) 0.0238(2) Uani 1 1 d . . . . .
C25 C 0.56831(9) 0.16381(8) 0.73774(9) 0.0277(3) Uani 1 1 d . . . . .
C26 C 0.62869(9) 0.12150(7) 0.80358(9) 0.0256(2) Uani 1 1 d . . . . .
C27 C 0.79592(9) 0.07816(7) 0.86851(9) 0.0243(2) Uani 1 1 d . . . . .
C28 C 0.89839(9) 0.07697(7) 0.86709(9) 0.0254(2) Uani 1 1 d . . . . .
C29 C 0.94400(9) 0.12002(7) 0.79327(9) 0.0248(2) Uani 1 1 d . . . . .
C30 C 0.88761(8) 0.16241(7) 0.72315(8) 0.0222(2) Uani 1 1 d . . . . .
C31 C 0.77991(8) 0.16477(6) 0.72085(8) 0.0193(2) Uani 1 1 d . . . . .
C32 C 0.73468(9) 0.12127(7) 0.79731(8) 0.0210(2) Uani 1 1 d . . . . .
B22 B 0.85407(10) 0.31611(8) 0.57899(9) 0.0210(2) Uani 1 1 d . . . . .
B23 B 0.73085(10) 0.35867(8) 0.56572(10) 0.0224(3) Uani 1 1 d . . . . .
B24 B 0.65607(10) 0.29822(8) 0.48131(10) 0.0230(3) Uani 1 1 d . . . . .
B25 B 0.73180(10) 0.21699(8) 0.44456(9) 0.0223(3) Uani 1 1 d . . . . .
B26 B 0.85440(9) 0.22807(8) 0.50348(9) 0.0204(2) Uani 1 1 d . . . . .
B27 B 0.83036(10) 0.39938(8) 0.50154(10) 0.0243(3) Uani 1 1 d . . . . .
B28 B 0.70799(10) 0.38847(8) 0.44133(10) 0.0247(3) Uani 1 1 d . . . . .
B29 B 0.70915(10) 0.30108(8) 0.36691(10) 0.0250(3) Uani 1 1 d . . . . .
B30 B 0.83129(10) 0.25796(8) 0.38027(10) 0.0238(3) Uani 1 1 d . . . . .
B31 B 0.90657(10) 0.31882(8) 0.46376(10) 0.0233(3) Uani 1 1 d . . . . .
H12A H 0.8382(11) 0.3984(8) 0.3258(9) 0.039(4) Uiso 1 1 d D . . . .
H22 H 0.8965(10) 0.3188(8) 0.6500(11) 0.031(4) Uiso 1 1 d . . . . .
H23 H 0.6973(10) 0.3848(8) 0.6293(11) 0.030(4) Uiso 1 1 d . . . . .
H24 H 0.5667(10) 0.2332(9) 0.6159(10) 0.031(4) Uiso 1 1 d . . . . .
H24A H 0.5740(10) 0.2890(8) 0.4881(10) 0.029(4) Uiso 1 1 d . . . . .
H25 H 0.4937(12) 0.1661(9) 0.7436(11) 0.042(4) Uiso 1 1 d . . . . .
H25A H 0.6983(10) 0.1571(9) 0.4352(11) 0.038(4) Uiso 1 1 d . . . . .
H26 H 0.6014(10) 0.0903(8) 0.8565(11) 0.032(4) Uiso 1 1 d . . . . .
H26A H 0.8979(9) 0.1758(8) 0.5259(10) 0.025(3) Uiso 1 1 d . . . . .
H27 H 0.7622(10) 0.0501(9) 0.9198(11) 0.034(4) Uiso 1 1 d . . . . .
H27A H 0.8650(10) 0.4595(9) 0.5129(10) 0.032(4) Uiso 1 1 d . . . . .
H28 H 0.9404(10) 0.0476(9) 0.9165(11) 0.033(4) Uiso 1 1 d . . . . .
H28A H 0.6654(10) 0.4396(9) 0.4169(10) 0.032(4) Uiso 1 1 d . . . . .
H29 H 1.0166(11) 0.1201(8) 0.7897(11) 0.032(4) Uiso 1 1 d . . . . .
H29A H 0.6667(11) 0.2996(9) 0.2951(12) 0.040(4) Uiso 1 1 d . . . . .
H30 H 0.9224(10) 0.1933(8) 0.6751(10) 0.024(3) Uiso 1 1 d . . . . .
H30A H 0.8667(10) 0.2342(9) 0.3181(10) 0.033(4) Uiso 1 1 d . . . . .
H31 H 0.9855(10) 0.3282(9) 0.4497(11) 0.032(4) Uiso 1 1 d . . . . .

loop_
_atom_site_aniso_label
_atom_site_aniso_U_11
_atom_site_aniso_U_22
_atom_site_aniso_U_33
_atom_site_aniso_U_23
_atom_site_aniso_U_13
_atom_site_aniso_U_12
C1 0.0187(5) 0.0196(5) 0.0192(5) 0.0004(4) 0.0021(4) -0.0001(4)
C12 0.0283(6) 0.0248(6) 0.0208(5) -0.0025(4) 0.0005(4) -0.0023(5)
C13 0.0229(5) 0.0178(5) 0.0187(5) 0.0008(4) 0.0012(4) -0.0014(4)
C14 0.0239(6) 0.0260(6) 0.0247(6) -0.0018(5) 0.0025(5) -0.0037(5)
C15 0.0244(6) 0.0316(6) 0.0295(6) -0.0024(5) -0.0010(5) -0.0093(5)
C16 0.0303(6) 0.0268(6) 0.0254(6) -0.0040(5) -0.0006(5) -0.0094(5)
C17 0.0364(7) 0.0207(6) 0.0215(5) -0.0019(4) 0.0027(5) -0.0024(5)
C18 0.0339(6) 0.0223(6) 0.0235(6) 0.0001(5) 0.0058(5) 0.0040(5)
C19 0.0251(6) 0.0242(6) 0.0247(6) 0.0025(5) 0.0015(5) 0.0027(5)
C20 0.0244(5) 0.0222(5) 0.0209(5) 0.0005(4) 0.0002(4) 0.0010(4)
C21 0.0239(5) 0.0177(5) 0.0188(5) 0.0017(4) 0.0010(4) -0.0017(4)
C22 0.0285(6) 0.0177(5) 0.0211(5) 0.0001(4) 0.0017(4) -0.0031(4)
B2 0.0200(5) 0.0210(6) 0.0188(6) 0.0016(5) 0.0001(4) -0.0014(5)
B3 0.0232(6) 0.0197(6) 0.0233(6) 0.0000(5) -0.0010(5) 0.0003(5)
B4 0.0221(6) 0.0267(7) 0.0248(6) -0.0046(5) 0.0038(5) -0.0009(5)
B5 0.0283(6) 0.0245(6) 0.0203(6) 0.0009(5) 0.0045(5) -0.0045(5)
B6 0.0251(6) 0.0201(6) 0.0191(6) 0.0015(5) -0.0008(5) -0.0002(5)
B7 0.0272(6) 0.0200(6) 0.0233(6) 0.0009(5) -0.0012(5) -0.0021(5)
B8 0.0273(7) 0.0237(7) 0.0285(7) -0.0050(5) -0.0005(5) 0.0012(5)
B9 0.0294(7) 0.0308(7) 0.0240(6) -0.0049(5) 0.0061(5) -0.0055(6)
B10 0.0316(7) 0.0250(6) 0.0192(6) 0.0012(5) 0.0011(5) -0.0033(5)
B11 0.0247(6) 0.0239(6) 0.0193(6) 0.0006(5) -0.0013(5) -0.0009(5)
C1A 0.0175(5) 0.0180(5) 0.0187(5) 0.0001(4) 0.0012(4) 0.0013(4)
C12A 0.0266(6) 0.0225(5) 0.0220(5) 0.0028(4) 0.0047(4) 0.0037(5)
C23 0.0197(5) 0.0183(5) 0.0191(5) -0.0012(4) 0.0024(4) -0.0011(4)
C24 0.0201(5) 0.0264(6) 0.0250(6) 0.0014(5) 0.0021(4) 0.0006(4)
C25 0.0211(5) 0.0315(6) 0.0314(6) 0.0015(5) 0.0069(5) -0.0016(5)
C26 0.0272(6) 0.0251(6) 0.0254(6) 0.0013(5) 0.0092(5) -0.0025(5)
C27 0.0323(6) 0.0203(5) 0.0205(5) 0.0016(4) 0.0045(5) -0.0006(5)
C28 0.0314(6) 0.0223(6) 0.0222(6) 0.0019(4) -0.0018(5) 0.0031(5)
C29 0.0227(5) 0.0266(6) 0.0248(6) 0.0004(5) -0.0017(4) 0.0012(5)
C30 0.0214(5) 0.0235(6) 0.0218(5) 0.0020(4) 0.0021(4) -0.0011(4)
C31 0.0221(5) 0.0174(5) 0.0187(5) -0.0007(4) 0.0023(4) -0.0010(4)
C32 0.0254(5) 0.0180(5) 0.0200(5) -0.0014(4) 0.0043(4) -0.0018(4)
B22 0.0207(6) 0.0221(6) 0.0204(6) 0.0004(5) 0.0021(5) -0.0027(5)
B23 0.0259(6) 0.0189(6) 0.0227(6) -0.0001(5) 0.0049(5) 0.0020(5)
B24 0.0214(6) 0.0249(6) 0.0224(6) 0.0025(5) -0.0003(5) 0.0033(5)
B25 0.0249(6) 0.0218(6) 0.0199(6) -0.0006(5) 0.0008(5) 0.0004(5)
B26 0.0213(6) 0.0201(6) 0.0200(6) 0.0011(5) 0.0034(5) 0.0022(5)
B27 0.0297(7) 0.0198(6) 0.0239(6) 0.0010(5) 0.0054(5) -0.0008(5)
B28 0.0263(6) 0.0221(6) 0.0262(6) 0.0037(5) 0.0047(5) 0.0054(5)
B29 0.0270(6) 0.0272(7) 0.0208(6) 0.0027(5) 0.0011(5) 0.0037(5)
B30 0.0292(7) 0.0215(6) 0.0210(6) 0.0004(5) 0.0042(5) 0.0045(5)
B31 0.0227(6) 0.0252(6) 0.0224(6) 0.0034(5) 0.0043(5) 0.0009(5)

loop_
_atom_type_symbol
_atom_type_description
_atom_type_scat_dispersion_real
_atom_type_scat_dispersion_imag
_atom_type_scat_source
C C 0.0033 0.0016 'International Tables Vol C Tables 4.2.6.8 and 6.1.1.4'
B B 0.0013 0.0007 'International Tables Vol C Tables 4.2.6.8 and 6.1.1.4'
H H 0.0000 0.0000 'International Tables Vol C Tables 4.2.6.8 and 6.1.1.4'

loop_
_geom_angle_atom_site_label_1
_geom_angle_atom_site_label_2
_geom_angle_atom_site_label_3
_geom_angle
_geom_angle_site_symmetry_1
_geom_angle_site_symmetry_3
_geom_angle_publ_flag
C13 C1 B2 120.78(9) . . ?
C13 C1 B3 118.52(9) . . ?
C13 C1 B4 117.77(9) . . ?
C13 C1 B5 118.58(9) . . ?
C13 C1 B6 120.65(9) . . ?
B2 C1 B3 61.65(7) . . ?
B2 C1 B4 111.40(8) . . ?
B2 C1 B5 112.78(9) . . ?
B3 C1 B4 61.03(7) . . ?
B5 C1 B3 111.73(9) . . ?
B5 C1 B4 61.22(7) . . ?
B6 C1 B2 62.57(7) . . ?
B6 C1 B3 112.78(8) . . ?
B6 C1 B4 111.81(9) . . ?
B6 C1 B5 61.97(7) . . ?
B7 C12 B8 62.60(8) . . ?
B7 C12 B9 114.87(9) . . ?
B7 C12 B10 115.08(9) . . ?
B7 C12 B11 62.98(8) . . ?
B7 C12 H12 115.0(7) . . ?
B8 C12 H12 123.6(6) . . ?
B9 C12 B8 62.92(8) . . ?
B9 C12 B10 62.66(8) . . ?
B9 C12 B11 114.81(9) . . ?
B9 C12 H12 123.6(7) . . ?
B10 C12 B8 114.92(9) . . ?
B10 C12 H12 115.0(6) . . ?
B11 C12 B8 114.87(9) . . ?
B11 C12 B10 62.83(8) . . ?
B11 C12 H12 110.1(6) . . ?
C14 C13 C1 116.79(10) . . ?
C14 C13 C21 118.18(10) . . ?
C21 C13 C1 125.03(9) . . ?
C13 C14 C15 122.95(11) . . ?
C13 C14 H14 119.1(8) . . ?
C15 C14 H14 117.9(8) . . ?
C14 C15 H15 119.7(9) . . ?
C16 C15 C14 119.90(11) . . ?
C16 C15 H15 120.3(9) . . ?
C15 C16 C22 120.27(11) . . ?
C15 C16 H16 121.4(8) . . ?
C22 C16 H16 118.3(8) . . ?
C18 C17 C22 121.73(11) . . ?
C18 C17 H17 121.4(8) . . ?
C22 C17 H17 116.8(8) . . ?
C17 C18 C19 118.44(11) . . ?
C17 C18 H18 121.6(9) . . ?
C19 C18 H18 119.9(9) . . ?
C18 C19 H19 119.2(9) . . ?
C20 C19 C18 121.64(11) . . ?
C20 C19 H19 119.2(9) . . ?
C19 C20 C21 122.05(11) . . ?
C19 C20 H20 116.4(8) . . ?
C21 C20 H20 121.6(8) . . ?
C20 C21 C13 126.21(10) . . ?
C20 C21 C22 115.84(10) . . ?
C22 C21 C13 117.95(10) . . ?
C16 C22 C17 119.00(11) . . ?
C16 C22 C21 120.72(11) . . ?
C17 C22 C21 120.28(11) . . ?
C1 B2 B3 59.61(7) . . ?
C1 B2 B6 58.67(7) . . ?
C1 B2 B7 106.22(9) . . ?
C1 B2 B11 105.46(9) . . ?
C1 B2 H2 121.3(7) . . ?
B3 B2 B6 107.97(9) . . ?
B3 B2 H2 118.6(7) . . ?
B6 B2 H2 123.0(7) . . ?
B7 B2 B3 60.04(7) . . ?
B7 B2 B6 108.03(9) . . ?
B7 B2 B11 60.63(7) . . ?
B7 B2 H2 122.5(7) . . ?
B11 B2 B3 108.44(9) . . ?
B11 B2 B6 59.48(7) . . ?
B11 B2 H2 125.2(7) . . ?
C1 B3 B2 58.74(7) . . ?
C1 B3 B4 60.01(7) . . ?
C1 B3 B7 105.15(9) . . ?
C1 B3 B8 106.07(9) . . ?
C1 B3 H3 117.9(7) . . ?
B2 B3 B4 108.22(9) . . ?
B2 B3 H3 119.1(7) . . ?
B4 B3 H3 120.2(7) . . ?
B7 B3 B2 59.52(7) . . ?
B7 B3 B4 107.53(9) . . ?
B7 B3 H3 126.7(7) . . ?
B8 B3 B2 107.92(9) . . ?
B8 B3 B4 59.49(8) . . ?
B8 B3 B7 60.14(8) . . ?
B8 B3 H3 127.1(7) . . ?
C1 B4 B3 58.96(7) . . ?
C1 B4 B5 58.73(7) . . ?
C1 B4 H4 123.6(8) . . ?
B3 B4 B5 107.97(9) . . ?
B3 B4 H4 123.0(8) . . ?
B5 B4 H4 119.6(7) . . ?
B8 B4 C1 105.57(9) . . ?
B8 B4 B3 59.89(8) . . ?
B8 B4 B5 108.71(10) . . ?
B8 B4 B9 60.83(8) . . ?
B8 B4 H4 123.3(7) . . ?
B9 B4 C1 105.34(9) . . ?
B9 B4 B3 108.39(9) . . ?
B9 B4 B5 60.01(8) . . ?
B9 B4 H4 121.4(8) . . ?
C1 B5 B4 60.05(7) . . ?
C1 B5 B6 58.68(7) . . ?
C1 B5 B9 105.87(9) . . ?
C1 B5 B10 105.28(9) . . ?
C1 B5 H5 121.0(8) . . ?
B4 B5 B6 108.21(9) . . ?
B4 B5 H5 119.7(8) . . ?
B6 B5 H5 121.7(8) . . ?
B9 B5 B4 59.37(8) . . ?
B9 B5 B6 107.74(9) . . ?
B9 B5 H5 124.0(8) . . ?
B10 B5 B4 107.72(10) . . ?
B10 B5 B6 59.58(7) . . ?
B10 B5 B9 60.20(8) . . ?
B10 B5 H5 125.2(8) . . ?
C1 B6 B2 58.76(7) . . ?
C1 B6 B5 59.36(7) . . ?
C1 B6 B10 105.97(9) . . ?
C1 B6 B11 105.49(9) . . ?
C1 B6 H6 121.4(8) . . ?
B2 B6 H6 120.8(8) . . ?
B5 B6 B2 107.61(9) . . ?
B5 B6 H6 121.3(8) . . ?
B10 B6 B2 107.84(9) . . ?
B10 B6 B5 59.78(8) . . ?
B10 B6 B11 60.62(8) . . ?
B10 B6 H6 124.1(8) . . ?
B11 B6 B2 59.43(7) . . ?
B11 B6 B5 108.11(9) . . ?
B11 B6 H6 123.8(8) . . ?
C12 B7 B2 104.56(9) . . ?
C12 B7 B3 104.60(9) . . ?
C12 B7 B8 58.98(8) . . ?
C12 B7 B11 58.63(7) . . ?
C12 B7 H7 119.8(7) . . ?
B2 B7 B3 60.44(7) . . ?
B2 B7 B8 108.39(9) . . ?
B2 B7 B11 59.74(7) . . ?
B2 B7 H7 126.3(7) . . ?
B3 B7 B8 59.81(8) . . ?
B3 B7 B11 108.05(9) . . ?
B3 B7 H7 126.3(7) . . ?
B8 B7 B11 108.33(10) . . ?
B8 B7 H7 119.4(7) . . ?
B11 B7 H7 119.8(7) . . ?
C12 B8 B3 104.34(9) . . ?
C12 B8 B4 104.10(10) . . ?
C12 B8 B7 58.42(7) . . ?
C12 B8 B9 58.30(8) . . ?
C12 B8 H8 122.0(8) . . ?
B3 B8 B7 60.04(8) . . ?
B3 B8 B9 107.99(10) . . ?
B3 B8 H8 125.3(8) . . ?
B4 B8 B3 60.62(8) . . ?
B4 B8 B7 108.34(10) . . ?
B4 B8 B9 59.59(8) . . ?
B4 B8 H8 124.4(8) . . ?
B7 B8 B9 107.61(10) . . ?
B7 B8 H8 121.1(8) . . ?
B9 B8 H8 119.9(8) . . ?
C12 B9 B4 104.48(10) . . ?
C12 B9 B5 104.62(10) . . ?
C12 B9 B8 58.79(8) . . ?
C12 B9 B10 58.90(8) . . ?
C12 B9 H9 121.9(8) . . ?
B4 B9 B5 60.63(8) . . ?
B4 B9 B8 59.58(8) . . ?
B4 B9 B10 108.41(10) . . ?
B4 B9 H9 124.0(8) . . ?
B5 B9 B8 108.22(10) . . ?
B5 B9 B10 59.80(8) . . ?
B5 B9 H9 125.3(8) . . ?
B8 B9 H9 119.3(8) . . ?
B10 B9 B8 108.43(10) . . ?
B10 B9 H9 121.3(8) . . ?
C12 B10 B5 104.41(9) . . ?
C12 B10 B6 104.38(9) . . ?
C12 B10 B9 58.44(8) . . ?
C12 B10 B11 58.44(7) . . ?
C12 B10 H10 118.1(8) . . ?
B5 B10 B9 60.00(8) . . ?
B5 B10 B11 108.07(9) . . ?
B5 B10 H10 127.3(7) . . ?
B6 B10 B5 60.64(7) . . ?
B6 B10 B9 108.43(10) . . ?
B6 B10 B11 59.70(7) . . ?
B6 B10 H10 128.1(8) . . ?
B9 B10 B11 107.72(10) . . ?
B9 B10 H10 118.4(7) . . ?
B11 B10 H10 119.8(7) . . ?
C12 B11 B2 104.29(9) . . ?
C12 B11 B6 104.59(9) . . ?
C12 B11 B7 58.39(7) . . ?
C12 B11 B10 58.73(8) . . ?
C12 B11 H11 119.9(7) . . ?
B2 B11 B6 61.09(7) . . ?
B2 B11 B7 59.63(7) . . ?
B2 B11 B10 108.41(9) . . ?
B2 B11 H11 125.2(7) . . ?
B6 B11 B7 108.52(9) . . ?
B6 B11 B10 59.68(8) . . ?
B6 B11 H11 127.2(7) . . ?
B7 B11 B10 107.92(10) . . ?
B7 B11 H11 118.1(7) . . ?
B10 B11 H11 121.3(7) . . ?
C23 C1A B22 119.92(9) . . ?
C23 C1A B23 117.23(9) . . ?
C23 C1A B24 117.93(9) . . ?
C23 C1A B25 119.74(9) . . ?
C23 C1A B26 121.53(9) . . ?
B22 C1A B23 61.99(7) . . ?
B22 C1A B24 111.67(9) . . ?
B22 C1A B25 112.64(9) . . ?
B22 C1A B26 62.62(7) . . ?
B23 C1A B24 61.29(7) . . ?
B23 C1A B25 111.95(8) . . ?
B25 C1A B24 61.09(7) . . ?
B26 C1A B23 112.95(8) . . ?
B26 C1A B24 111.22(8) . . ?
B26 C1A B25 61.43(7) . . ?
B27 C12A B28 62.82(8) . . ?
B27 C12A B30 115.09(9) . . ?
B27 C12A H12A 115.4(8) . . ?
B28 C12A B30 114.85(9) . . ?
B28 C12A H12A 116.5(8) . . ?
B29 C12A B27 114.79(9) . . ?
B29 C12A B28 62.78(8) . . ?
B29 C12A B30 62.51(8) . . ?
B29 C12A H12A 119.3(8) . . ?
B30 C12A H12A 119.5(8) . . ?
B31 C12A B27 62.96(8) . . ?
B31 C12A B28 115.05(9) . . ?
B31 C12A B29 114.66(9) . . ?
B31 C12A B30 62.88(8) . . ?
B31 C12A H12A 117.2(8) . . ?
C24 C23 C1A 116.81(10) . . ?
C24 C23 C31 118.10(10) . . ?
C31 C23 C1A 125.08(9) . . ?
C23 C24 C25 123.08(11) . . ?
C23 C24 H24 119.6(8) . . ?
C25 C24 H24 117.3(8) . . ?
C24 C25 H25 119.6(9) . . ?
C26 C25 C24 119.75(11) . . ?
C26 C25 H25 120.6(9) . . ?
C25 C26 C32 120.33(11) . . ?
C25 C26 H26 122.1(8) . . ?
C32 C26 H26 117.5(8) . . ?
C28 C27 C32 121.58(11) . . ?
C28 C27 H27 120.8(8) . . ?
C32 C27 H27 117.7(8) . . ?
C27 C28 C29 118.81(11) . . ?
C27 C28 H28 121.4(8) . . ?
C29 C28 H28 119.8(8) . . ?
C28 C29 H29 121.0(9) . . ?
C30 C29 C28 121.45(11) . . ?
C30 C29 H29 117.5(9) . . ?
C29 C30 C31 121.85(11) . . ?
C29 C30 H30 118.7(8) . . ?
C31 C30 H30 119.4(8) . . ?
C30 C31 C23 125.95(10) . . ?
C30 C31 C32 115.97(10) . . ?
C32 C31 C23 118.07(10) . . ?
C26 C32 C27 119.03(10) . . ?
C26 C32 C31 120.63(11) . . ?
C27 C32 C31 120.33(10) . . ?
C1A B22 B23 59.38(7) . . ?
C1A B22 B26 58.89(7) . . ?
C1A B22 B27 106.12(9) . . ?
C1A B22 B31 105.70(9) . . ?
C1A B22 H22 120.0(7) . . ?
B23 B22 B26 107.83(9) . . ?
B23 B22 H22 119.3(7) . . ?
B26 B22 H22 121.6(7) . . ?
B27 B22 B23 59.95(7) . . ?
B27 B22 B26 107.99(9) . . ?
B27 B22 B31 60.67(7) . . ?
B27 B22 H22 124.2(8) . . ?
B31 B22 B23 108.39(9) . . ?
B31 B22 B26 59.50(7) . . ?
B31 B22 H22 125.5(7) . . ?
C1A B23 B22 58.64(7) . . ?
C1A B23 B24 59.95(7) . . ?
C1A B23 B27 105.16(8) . . ?
C1A B23 B28 105.93(9) . . ?
C1A B23 H23 118.4(7) . . ?
B22 B23 H23 120.0(7) . . ?
B24 B23 B22 107.90(9) . . ?
B24 B23 H23 120.0(7) . . ?
B27 B23 B22 59.45(7) . . ?
B27 B23 B24 107.42(9) . . ?
B27 B23 B28 60.26(8) . . ?
B27 B23 H23 126.7(7) . . ?
B28 B23 B22 107.74(9) . . ?
B28 B23 B24 59.28(7) . . ?
B28 B23 H23 126.5(7) . . ?
C1A B24 B23 58.76(7) . . ?
C1A B24 B25 59.09(7) . . ?
C1A B24 B28 105.69(9) . . ?
C1A B24 H24A 122.7(7) . . ?
B23 B24 H24A 122.1(7) . . ?
B25 B24 B23 108.22(9) . . ?
B25 B24 H24A 119.6(7) . . ?
B28 B24 B23 60.17(8) . . ?
B28 B24 B25 108.89(9) . . ?
B28 B24 H24A 123.6(7) . . ?
B29 B24 C1A 105.66(9) . . ?
B29 B24 B23 108.62(9) . . ?
B29 B24 B25 60.11(8) . . ?
B29 B24 B28 60.75(8) . . ?
B29 B24 H24A 122.2(7) . . ?
C1A B25 B24 59.82(7) . . ?
C1A B25 B26 58.88(7) . . ?
C1A B25 B29 105.59(9) . . ?
C1A B25 B30 105.22(9) . . ?
C1A B25 H25A 118.1(8) . . ?
B24 B25 H25A 119.6(7) . . ?
B26 B25 B24 108.13(9) . . ?
B26 B25 H25A 120.0(8) . . ?
B29 B25 B24 59.29(8) . . ?
B29 B25 B26 107.53(9) . . ?
B29 B25 B30 60.01(7) . . ?
B29 B25 H25A 126.9(8) . . ?
B30 B25 B24 107.47(9) . . ?
B30 B25 B26 59.50(7) . . ?
B30 B25 H25A 127.1(8) . . ?
C1A B26 B22 58.50(7) . . ?
C1A B26 B25 59.69(7) . . ?
C1A B26 B30 106.37(9) . . ?
C1A B26 B31 105.29(9) . . ?
C1A B26 H26A 121.1(7) . . ?
B22 B26 H26A 121.4(7) . . ?
B25 B26 B22 107.89(9) . . ?
B25 B26 H26A 120.1(7) . . ?
B30 B26 B22 108.02(9) . . ?
B30 B26 B25 60.17(8) . . ?
B30 B26 B31 60.68(8) . . ?
B30 B26 H26A 123.7(7) . . ?
B31 B26 B22 59.37(7) . . ?
B31 B26 B25 108.50(9) . . ?
B31 B26 H26A 124.5(7) . . ?
C12A B27 B22 104.46(9) . . ?
C12A B27 B23 104.63(9) . . ?
C12A B27 B28 58.68(8) . . ?
C12A B27 B31 58.48(7) . . ?
C12A B27 H27A 120.5(7) . . ?
B22 B27 B23 60.60(7) . . ?
B22 B27 B28 108.45(9) . . ?
B22 B27 B31 59.74(7) . . ?
B22 B27 H27A 125.0(7) . . ?
B23 B27 B28 60.00(8) . . ?
B23 B27 B31 108.17(9) . . ?
B23 B27 H27A 126.4(7) . . ?
B28 B27 B31 107.96(9) . . ?
B28 B27 H27A 120.9(7) . . ?
B31 B27 H27A 119.0(7) . . ?
C12A B28 B23 104.29(9) . . ?
C12A B28 B24 104.16(9) . . ?
C12A B28 B27 58.50(7) . . ?
C12A B28 B29 58.50(7) . . ?
C12A B28 H28A 121.8(7) . . ?
B23 B28 B27 59.74(8) . . ?
B23 B28 B29 107.99(9) . . ?
B23 B28 H28A 125.2(7) . . ?
B24 B28 B23 60.55(8) . . ?
B24 B28 B27 108.02(9) . . ?
B24 B28 B29 59.57(8) . . ?
B24 B28 H28A 124.9(7) . . ?
B27 B28 H28A 120.8(8) . . ?
B29 B28 B27 107.72(9) . . ?
B29 B28 H28A 120.2(8) . . ?
C12A B29 B24 104.41(9) . . ?
C12A B29 B25 104.76(9) . . ?
C12A B29 B28 58.72(7) . . ?
C12A B29 B30 58.93(7) . . ?
C12A B29 H29A 121.2(8) . . ?
B24 B29 B25 60.60(7) . . ?
B24 B29 B28 59.67(8) . . ?
B24 B29 B30 108.51(9) . . ?
B24 B29 H29A 125.4(8) . . ?
B25 B29 B28 108.42(9) . . ?
B25 B29 B30 60.01(7) . . ?
B25 B29 H29A 124.9(8) . . ?
B28 B29 H29A 120.3(8) . . ?
B30 B29 B28 108.54(10) . . ?
B30 B29 H29A 119.6(8) . . ?
C12A B30 B25 104.46(9) . . ?
C12A B30 B26 104.34(9) . . ?
C12A B30 B29 58.56(7) . . ?
C12A B30 B31 58.35(7) . . ?
C12A B30 H30A 118.2(8) . . ?
B25 B30 B29 59.98(8) . . ?
B25 B30 B31 107.94(9) . . ?
B25 B30 H30A 129.0(8) . . ?
B26 B30 B25 60.33(7) . . ?
B26 B30 B29 108.16(9) . . ?
B26 B30 B31 59.81(7) . . ?
B26 B30 H30A 126.3(8) . . ?
B29 B30 B31 107.69(9) . . ?
B29 B30 H30A 121.1(7) . . ?
B31 B30 H30A 117.3(7) . . ?
C12A B31 B22 104.42(9) . . ?
C12A B31 B26 104.42(9) . . ?
C12A B31 B27 58.57(7) . . ?
C12A B31 B30 58.77(7) . . ?
C12A B31 H31 119.8(8) . . ?
B22 B31 B26 61.13(7) . . ?
B22 B31 B27 59.60(7) . . ?
B22 B31 B30 108.47(9) . . ?
B22 B31 H31 127.2(8) . . ?
B26 B31 B27 108.42(9) . . ?
B26 B31 B30 59.50(7) . . ?
B26 B31 H31 125.4(8) . . ?
B27 B31 B30 108.10(9) . . ?
B27 B31 H31 121.0(8) . . ?
B30 B31 H31 118.3(8) . . ?

loop_
_geom_bond_atom_site_label_1
_geom_bond_atom_site_label_2
_geom_bond_distance
_geom_bond_site_symmetry_2
_geom_bond_publ_flag
C1 C13 1.5325(15) . ?
C1 B2 1.7260(16) . ?
C1 B3 1.7417(17) . ?
C1 B4 1.7606(17) . ?
C1 B5 1.7367(17) . ?
C1 B6 1.7243(17) . ?
C12 B7 1.6999(18) . ?
C12 B8 1.7101(18) . ?
C12 B9 1.7012(18) . ?
C12 B10 1.7095(19) . ?
C12 B11 1.7043(18) . ?
C12 H12 1.132(10) . ?
C13 C14 1.3806(15) . ?
C13 C21 1.4499(15) . ?
C14 C15 1.4135(17) . ?
C14 H14 0.970(14) . ?
C15 C16 1.3576(18) . ?
C15 H15 1.000(16) . ?
C16 C22 1.4165(16) . ?
C16 H16 0.997(15) . ?
C17 C18 1.3665(18) . ?
C17 C22 1.4202(17) . ?
C17 H17 0.982(14) . ?
C18 C19 1.4034(17) . ?
C18 H18 0.985(14) . ?
C19 C20 1.3725(16) . ?
C19 H19 0.956(15) . ?
C20 C21 1.4240(15) . ?
C20 H20 0.986(14) . ?
C21 C22 1.4372(15) . ?
B2 B3 1.7769(18) . ?
B2 B6 1.7917(18) . ?
B2 B7 1.7605(18) . ?
B2 B11 1.7624(18) . ?
B2 H2 1.126(14) . ?
B3 B4 1.7784(19) . ?
B3 B7 1.7698(19) . ?
B3 B8 1.7657(19) . ?
B3 H3 1.094(14) . ?
B4 B5 1.781(2) . ?
B4 B8 1.7584(19) . ?
B4 B9 1.758(2) . ?
B4 H4 1.068(14) . ?
B5 B6 1.7817(19) . ?
B5 B9 1.770(2) . ?
B5 B10 1.7664(19) . ?
B5 H5 1.086(15) . ?
B6 B10 1.7629(19) . ?
B6 B11 1.7632(18) . ?
B6 H6 1.093(14) . ?
B7 B8 1.772(2) . ?
B7 B11 1.7782(19) . ?
B7 H7 1.090(15) . ?
B8 B9 1.780(2) . ?
B8 H8 1.088(16) . ?
B9 B10 1.773(2) . ?
B9 H9 1.091(16) . ?
B10 B11 1.7795(19) . ?
B10 H10 1.082(14) . ?
B11 H11 1.120(14) . ?
C1A C23 1.5281(15) . ?
C1A B22 1.7223(16) . ?
C1A B23 1.7357(17) . ?
C1A B24 1.7573(17) . ?
C1A B25 1.7442(16) . ?
C1A B26 1.7295(16) . ?
C12A B27 1.7044(18) . ?
C12A B28 1.7078(17) . ?
C12A B29 1.7038(18) . ?
C12A B30 1.7104(18) . ?
C12A B31 1.7028(18) . ?
C12A H12A 1.117(10) . ?
C23 C24 1.3835(15) . ?
C23 C31 1.4446(15) . ?
C24 C25 1.4070(17) . ?
C24 H24 0.946(14) . ?
C25 C26 1.3594(18) . ?
C25 H25 1.000(15) . ?
C26 C32 1.4150(16) . ?
C26 H26 0.980(14) . ?
C27 C28 1.3617(17) . ?
C27 C32 1.4186(16) . ?
C27 H27 0.975(15) . ?
C28 C29 1.4067(17) . ?
C28 H28 0.976(15) . ?
C29 C30 1.3698(16) . ?
C29 H29 0.968(14) . ?
C30 C31 1.4281(15) . ?
C30 H30 0.974(13) . ?
C31 C32 1.4352(15) . ?
B22 B23 1.7807(18) . ?
B22 B26 1.7937(18) . ?
B22 B27 1.7601(18) . ?
B22 B31 1.7626(19) . ?
B22 H22 1.087(14) . ?
B23 B24 1.7806(19) . ?
B23 B27 1.7691(19) . ?
B23 B28 1.7738(19) . ?
B23 H23 1.092(14) . ?
B24 B25 1.7794(19) . ?
B24 B28 1.7578(19) . ?
B24 B29 1.7560(19) . ?
B24 H24A 1.111(13) . ?
B25 B26 1.7743(18) . ?
B25 B29 1.7708(19) . ?
B25 B30 1.7713(19) . ?
B25 H25A 1.098(15) . ?
B26 B30 1.7594(18) . ?
B26 B31 1.7650(18) . ?
B26 H26A 1.079(13) . ?
B27 B28 1.778(2) . ?
B27 B31 1.7791(19) . ?
B27 H27A 1.110(15) . ?
B28 B29 1.777(2) . ?
B28 H28A 1.064(14) . ?
B29 B30 1.7714(19) . ?
B29 H29A 1.096(16) . ?
B30 B31 1.7804(19) . ?
B30 H30A 1.073(14) . ?
B31 H31 1.088(14) . ?
